data_7132830
loop_
_publ_author_name
'Li, Ming-Jun'
'Lu, Ming-Ming'
'Xu, Peng'
'Chen, Si-Qi'
'Wu, Luan-Ting'
'Zhang, Ze'
'Xu, Hui'

_publ_section_title
;
 Chemodivergent mechanosynthesis of cyclopentenyl and pyrrolinyl
 spirobarbiturates from unsaturated barbiturates and enamino esters.
;
_journal_issue 29
_journal_name_full 'Chemical communications (Cambridge, England)'
_journal_page_first 3958
_journal_page_last 3961
_journal_paper_doi 10.1039/d3cc06327e
_journal_volume 60
_journal_year 2024
_chemical_formula_moiety 'C28 H30 Br N3 O5'
_chemical_formula_sum 'C28.01 H30.01 Br N3 O5'
_chemical_formula_weight 568.65
_space_group_crystal_system triclinic
_space_group_IT_number 2
_space_group_name_Hall '-P 1'
_space_group_name_H-M_alt 'P -1'
_atom_sites_solution_hydrogens mixed
_atom_sites_solution_primary direct
_audit_creation_date 2023-08-15
_audit_creation_method
;FinalCif V117 by Daniel Kratzert, Freiburg 2023,
https://dkratzert.de/finalcif.html
;
_audit_update_record
;
2023-11-06 deposited with the CCDC.	2024-03-12 downloaded from the CCDC.
;
_cell_angle_alpha 115.124(2)
_cell_angle_beta 105.133(3)
_cell_angle_gamma 100.196(3)
_cell_formula_units_Z 2
_cell_length_a 11.0881(8)
_cell_length_b 11.9277(9)
_cell_length_c 12.1514(9)
_cell_measurement_reflns_used 5919
_cell_measurement_temperature 298.0
_cell_measurement_theta_max 24.80
_cell_measurement_theta_min 2.24
_cell_volume 1326.22(18)
_computing_cell_refinement 'SAINT V8.40B (?, 2016)'
_computing_data_collection 'Bruker BIS V6.2.16/2021-10-22 && APEX4 2021.10-0'
_computing_data_reduction 'SAINT V8.40B (?, 2016)'
_computing_molecular_graphics 'Olex2 1.3 (Dolomanov et al., 2009)'
_computing_publication_material 'Olex2 1.3 (Dolomanov et al., 2009)'
_computing_structure_refinement 'XL  (Sheldrick, 2008)'
_computing_structure_solution 'SHELXT 2018/2 (Sheldrick, 2018)'
_diffrn_ambient_temperature 298.0
_diffrn_measured_fraction_theta_full 0.999
_diffrn_measured_fraction_theta_max 0.999
_diffrn_measurement_device_type 'Bruker APEX-II CCD'
_diffrn_measurement_method '\f and \w scans'
_diffrn_radiation_type MoK\a
_diffrn_radiation_wavelength 0.71073
_diffrn_reflns_av_R_equivalents 0.1052
_diffrn_reflns_av_unetI/netI 0.0570
_diffrn_reflns_Laue_measured_fraction_full 0.999
_diffrn_reflns_Laue_measured_fraction_max 0.999
_diffrn_reflns_limit_h_max 13
_diffrn_reflns_limit_h_min -13
_diffrn_reflns_limit_k_max 14
_diffrn_reflns_limit_k_min -14
_diffrn_reflns_limit_l_max 14
_diffrn_reflns_limit_l_min -14
_diffrn_reflns_number 37795
_diffrn_reflns_point_group_measured_fraction_full 0.999
_diffrn_reflns_point_group_measured_fraction_max 0.999
_diffrn_reflns_theta_full 25.000
_diffrn_reflns_theta_max 25.000
_diffrn_reflns_theta_min 2.240
_diffrn_source_current 1.4
_diffrn_source_power 0.07
_diffrn_source_voltage 50.0
_diffrn_standards_number 0
_exptl_absorpt_coefficient_mu 1.593
_exptl_absorpt_correction_T_max 0.7456
_exptl_absorpt_correction_T_min 0.5574
_exptl_absorpt_correction_type none
_exptl_absorpt_process_details
;
SADABS-2016/2 - Bruker AXS area detector scaling and absorption correction:
Krause, L., Herbst-Irmer, R., Sheldrick G.M. & Stalke D., J. Appl. Cryst. 48
(2015) 3-10
;
_exptl_crystal_colour colourless
_exptl_crystal_colour_primary colourless
_exptl_crystal_density_diffrn 1.424
_exptl_crystal_description block
_exptl_crystal_F_000 588
_refine_diff_density_max 0.292
_refine_diff_density_min -0.453
_refine_diff_density_rms 0.048
_refine_ls_extinction_method none
_refine_ls_goodness_of_fit_ref 1.051
_refine_ls_hydrogen_treatment mixed
_refine_ls_matrix_type full
_refine_ls_number_parameters 347
_refine_ls_number_reflns 4666
_refine_ls_number_restraints 0
_refine_ls_restrained_S_all 1.051
_refine_ls_R_factor_all 0.0609
_refine_ls_R_factor_gt 0.0415
_refine_ls_shift/su_max 0.001
_refine_ls_shift/su_mean 0.000
_refine_ls_structure_factor_coef Fsqd
_refine_ls_weighting_details 'w=1/[\s^2^(Fo^2^)+(0.0526P)^2^+0.3504P] where P=(Fo^2^+2Fc^2^)/3'
_refine_ls_weighting_scheme calc
_refine_ls_wR_factor_gt 0.1067
_refine_ls_wR_factor_ref 0.1144
_reflns_Friedel_coverage 0.000
_reflns_number_gt 3509
_reflns_number_total 4666
_reflns_threshold_expression 'I > 2\s(I)'
_cod_data_source_file d3cc06327e2.cif
_cod_data_source_block 1_a
_cod_depositor_comments 'Adding full bibliography for 7132829--7132830.cif.'
_cod_original_cell_volume 1326.22(17)
_cod_database_code 7132830
_olex2_refinement_description
;
1. Fixed Uiso
 At 1.2 times of:
  All C(H) groups, All C(H,H) groups
 At 1.5 times of:
  All C(H,H,H) groups
2.a Ternary CH refined with riding coordinates:
 C2(H2)
2.b Secondary CH2 refined with riding coordinates:
 C16(H16A,H16B), C13(H13A,H13B)
2.c Aromatic/amide H refined with riding coordinates:
 C23(H23), C4(H4), C19(H19), C10(H10), C5(H5), C20(H20), C21(H21), C22(H22)
2.d Idealised Me refined as rotating group:
 C14(H14A,H14B,H14C), C25(H25A,H25B,H25C), C27(H27A,H27B,H27C), C7(H7A,H7B,
 H7C), C8(H8A,H8B,H8C)
;
_olex2_submission_special_instructions 'No special instructions were received'
_shelx_shelxl_version_number 2016/6
_shelx_space_group_comment
;
The symmetry employed for this shelxl refinement is uniquely defined
by the following loop, which should always be used as a source of
symmetry information in preference to the above space-group names.
They are only intended as comments.
;

loop_
_space_group_symop_operation_xyz
'x, y, z'
'-x, -y, -z'

loop_
_atom_site_label
_atom_site_type_symbol
_atom_site_fract_x
_atom_site_fract_y
_atom_site_fract_z
_atom_site_U_iso_or_equiv
_atom_site_adp_type
_atom_site_occupancy
_atom_site_site_symmetry_order
_atom_site_calc_flag
_atom_site_refinement_flags_posn
_atom_site_refinement_flags_adp
_atom_site_refinement_flags_occupancy
_atom_site_disorder_assembly
_atom_site_disorder_group
Br1 Br 0.45961(4) 0.35532(4) 0.81585(4) 0.08224(19) Uani 1 1 d . . . A 1
O4 O 0.40309(16) 0.30433(18) 0.34545(17) 0.0456(4) Uani 1 1 d . . . . .
O3 O 0.6600(2) 0.14840(18) 0.63231(19) 0.0530(5) Uani 1 1 d . . . . .
O2 O 0.95541(19) 0.5018(2) 0.6702(2) 0.0562(5) Uani 1 1 d . . . . .
O5 O 0.34464(18) 0.3829(2) 0.5188(2) 0.0611(6) Uani 1 1 d . . . . .
N1 N 0.73766(19) 0.41166(19) 0.72258(19) 0.0350(5) Uani 1 1 d . . . . .
N2 N 0.8023(2) 0.1133(2) 0.5275(2) 0.0435(5) Uani 1 1 d . . . . .
N3 N 0.9553(2) 0.2962(2) 0.5508(2) 0.0457(6) Uani 1 1 d . . . . .
O1 O 0.9513(2) 0.0885(2) 0.4304(2) 0.0715(7) Uani 1 1 d . . . . .
C28 C 0.9016(2) 0.3853(3) 0.6181(2) 0.0403(6) Uani 1 1 d . . . . .
C1 C 0.7651(2) 0.3265(2) 0.6108(2) 0.0341(5) Uani 1 1 d . . . . .
C11 C 0.5558(2) 0.3560(2) 0.5457(2) 0.0353(5) Uani 1 1 d . . . . .
C3 C 0.6254(2) 0.2009(2) 0.3616(2) 0.0371(6) Uani 1 1 d . . . . .
C12 C 0.4256(2) 0.3506(2) 0.4735(3) 0.0397(6) Uani 1 1 d . . . . .
C18 C 0.8601(2) 0.5649(3) 0.9630(2) 0.0398(6) Uani 1 1 d . . . . .
C15 C 0.6093(2) 0.4110(2) 0.6777(2) 0.0346(5) Uani 1 1 d . . . A 1
C17 C 0.8051(3) 0.4255(3) 0.8515(2) 0.0402(6) Uani 1 1 d . . . . .
C24 C 0.7377(2) 0.1893(2) 0.5939(2) 0.0387(6) Uani 1 1 d . . . . .
C2 C 0.6602(2) 0.3232(2) 0.4901(2) 0.0354(5) Uani 1 1 d . . . . .
H2 H 0.701118 0.397758 0.482084 0.042 Uiso 1 1 calc R U . . .
C16 C 0.5492(3) 0.4763(3) 0.7729(3) 0.0460(7) Uani 1 1 d . . . A 1
H16A H 0.486555 0.510147 0.735625 0.055 Uiso 1 1 calc R U . A 1
H16B H 0.617867 0.549803 0.852369 0.055 Uiso 1 1 calc R U . A 1
C13 C 0.2695(3) 0.2764(3) 0.2607(3) 0.0492(7) Uani 1 1 d . . . . .
H13A H 0.270841 0.276602 0.181257 0.059 Uiso 1 1 calc R U . . .
H13B H 0.234960 0.344343 0.304941 0.059 Uiso 1 1 calc R U . . .
C23 C 0.9458(3) 0.6622(3) 0.9608(3) 0.0516(7) Uani 1 1 d . . . . .
H23 H 0.969899 0.641918 0.888638 0.062 Uiso 1 1 calc R U . . .
C4 C 0.5289(3) 0.0848(3) 0.3201(3) 0.0463(6) Uani 1 1 d . . . . .
H4 H 0.475885 0.082511 0.367707 0.056 Uiso 1 1 calc R U . . .
C26 C 0.9043(3) 0.1615(3) 0.4967(3) 0.0480(7) Uani 1 1 d . . . . .
C19 C 0.8268(3) 0.5974(3) 1.0725(3) 0.0546(7) Uani 1 1 d . . . . .
H19 H 0.770458 0.533093 1.077031 0.066 Uiso 1 1 calc R U . . .
C10 C 0.7004(3) 0.2005(3) 0.2863(3) 0.0511(7) Uani 1 1 d . . . . .
H10 H 0.763097 0.278673 0.311243 0.061 Uiso 1 1 calc R U . . .
C14 C 0.1813(3) 0.1461(3) 0.2255(3) 0.0653(9) Uani 1 1 d . . . . .
H14A H 0.098268 0.122718 0.157800 0.098 Uiso 1 1 calc R U . . .
H14B H 0.166483 0.151058 0.301603 0.098 Uiso 1 1 calc R U . . .
H14C H 0.222565 0.080992 0.194657 0.098 Uiso 1 1 calc R U . . .
C6 C 0.5902(4) -0.0283(3) 0.1349(3) 0.0617(9) Uani 1 1 d . . . . .
C9 C 0.6852(3) 0.0876(4) 0.1751(3) 0.0589(8) Uani 1 1 d . . . . .
C5 C 0.5113(3) -0.0279(3) 0.2079(3) 0.0571(8) Uani 1 1 d . . . . .
H5 H 0.445517 -0.105061 0.180481 0.069 Uiso 1 1 calc R U . . .
C20 C 0.8782(3) 0.7270(4) 1.1763(3) 0.0645(9) Uani 1 1 d . . . . .
H20 H 0.854836 0.748725 1.249056 0.077 Uiso 1 1 calc R U . . .
C21 C 0.9614(3) 0.8209(3) 1.1713(3) 0.0657(9) Uani 1 1 d . . . . .
H21 H 0.994977 0.906759 1.240450 0.079 Uiso 1 1 calc R U . . .
C25 C 0.7561(3) -0.0282(3) 0.4810(3) 0.0669(9) Uani 1 1 d . . . . .
H25A H 0.800061 -0.044648 0.549066 0.100 Uiso 1 1 calc R U . . .
H25B H 0.775772 -0.074440 0.404934 0.100 Uiso 1 1 calc R U . . .
H25C H 0.662274 -0.057793 0.458698 0.100 Uiso 1 1 calc R U . . .
C22 C 0.9962(4) 0.7891(3) 1.0639(3) 0.0673(9) Uani 1 1 d . . . . .
H22 H 1.054053 0.853516 1.060860 0.081 Uiso 1 1 calc R U . . .
C27 C 1.0761(3) 0.3465(4) 0.5334(4) 0.0777(11) Uani 1 1 d . . . . .
H27A H 1.052212 0.351280 0.454087 0.117 Uiso 1 1 calc R U . . .
H27B H 1.127185 0.288601 0.528023 0.117 Uiso 1 1 calc R U . . .
H27C H 1.127534 0.432329 0.606812 0.117 Uiso 1 1 calc R U . . .
C7 C 0.5720(5) -0.1550(4) 0.0164(3) 0.0943(14) Uani 1 1 d . . . . .
H7A H 0.568164 -0.140336 -0.055996 0.142 Uiso 1 1 calc R U . . .
H7B H 0.491241 -0.220115 -0.006621 0.142 Uiso 1 1 calc R U . . .
H7C H 0.645217 -0.185085 0.036864 0.142 Uiso 1 1 calc R U . . .
C8 C 0.7755(4) 0.0955(5) 0.1022(4) 0.1027(15) Uani 1 1 d . . . . .
H8A H 0.823987 0.185680 0.135661 0.154 Uiso 1 1 calc R U . . .
H8B H 0.723444 0.055998 0.010322 0.154 Uiso 1 1 calc R U . . .
H8C H 0.836338 0.049668 0.114296 0.154 Uiso 1 1 calc R U . . .
H17A H 0.751(2) 0.373(2) 0.867(2) 0.030(6) Uiso 1 1 d . . . . .
H17B H 0.875(3) 0.387(3) 0.843(3) 0.045(7) Uiso 1 1 d . . . . .

loop_
_atom_site_aniso_label
_atom_site_aniso_U_11
_atom_site_aniso_U_22
_atom_site_aniso_U_33
_atom_site_aniso_U_23
_atom_site_aniso_U_13
_atom_site_aniso_U_12
Br1 0.0821(3) 0.0687(3) 0.0816(3) 0.01864(19) 0.0576(2) 0.00160(18)
O4 0.0335(9) 0.0504(11) 0.0441(11) 0.0183(9) 0.0099(8) 0.0153(8)
O3 0.0571(12) 0.0399(10) 0.0566(12) 0.0177(9) 0.0290(10) 0.0088(9)
O2 0.0462(11) 0.0477(12) 0.0597(13) 0.0154(10) 0.0251(10) 0.0037(9)
O5 0.0352(10) 0.0825(15) 0.0520(12) 0.0184(11) 0.0180(9) 0.0262(10)
N1 0.0295(10) 0.0358(11) 0.0298(11) 0.0072(9) 0.0118(9) 0.0114(9)
N2 0.0432(12) 0.0395(12) 0.0411(12) 0.0128(10) 0.0137(10) 0.0209(10)
N3 0.0371(12) 0.0594(15) 0.0489(13) 0.0257(12) 0.0256(11) 0.0233(11)
O1 0.0793(15) 0.0830(16) 0.0688(15) 0.0302(13) 0.0457(13) 0.0557(14)
C28 0.0324(13) 0.0491(17) 0.0359(14) 0.0178(12) 0.0137(11) 0.0131(12)
C1 0.0301(12) 0.0351(13) 0.0307(13) 0.0094(10) 0.0132(10) 0.0122(10)
C11 0.0294(12) 0.0311(12) 0.0369(14) 0.0092(11) 0.0137(11) 0.0100(10)
C3 0.0337(13) 0.0452(14) 0.0294(13) 0.0142(11) 0.0115(10) 0.0184(11)
C12 0.0319(13) 0.0329(13) 0.0440(15) 0.0123(11) 0.0125(12) 0.0086(10)
C18 0.0347(13) 0.0452(15) 0.0302(13) 0.0125(11) 0.0073(11) 0.0162(12)
C15 0.0269(12) 0.0288(12) 0.0406(14) 0.0102(11) 0.0147(11) 0.0078(10)
C17 0.0399(15) 0.0398(14) 0.0334(14) 0.0131(12) 0.0120(12) 0.0125(12)
C24 0.0348(13) 0.0402(14) 0.0310(13) 0.0106(11) 0.0101(11) 0.0118(11)
C2 0.0308(12) 0.0377(13) 0.0354(13) 0.0151(11) 0.0137(11) 0.0124(10)
C16 0.0379(14) 0.0385(14) 0.0436(15) 0.0048(12) 0.0181(12) 0.0096(11)
C13 0.0361(14) 0.0516(16) 0.0496(16) 0.0232(14) 0.0050(12) 0.0133(12)
C23 0.0566(17) 0.0485(17) 0.0364(15) 0.0143(13) 0.0142(13) 0.0106(14)
C4 0.0455(15) 0.0446(15) 0.0412(15) 0.0142(12) 0.0153(12) 0.0179(13)
C26 0.0464(15) 0.0612(18) 0.0392(15) 0.0209(14) 0.0171(13) 0.0325(14)
C19 0.0480(16) 0.0641(19) 0.0404(16) 0.0164(14) 0.0177(13) 0.0168(14)
C10 0.0458(16) 0.0701(19) 0.0394(15) 0.0251(14) 0.0184(13) 0.0250(14)
C14 0.0532(18) 0.0531(19) 0.063(2) 0.0183(16) 0.0096(16) 0.0034(15)
C6 0.077(2) 0.069(2) 0.0323(15) 0.0150(15) 0.0144(15) 0.0461(19)
C9 0.0587(19) 0.088(2) 0.0364(16) 0.0264(16) 0.0232(14) 0.0414(18)
C5 0.0627(19) 0.0463(17) 0.0422(16) 0.0113(13) 0.0065(14) 0.0216(14)
C20 0.0596(19) 0.077(2) 0.0318(15) 0.0055(15) 0.0151(14) 0.0274(18)
C21 0.065(2) 0.0522(19) 0.0433(18) 0.0039(14) 0.0018(15) 0.0184(16)
C25 0.071(2) 0.0378(16) 0.071(2) 0.0118(15) 0.0165(18) 0.0244(15)
C22 0.077(2) 0.0446(17) 0.0514(19) 0.0127(15) 0.0116(17) 0.0042(16)
C27 0.058(2) 0.102(3) 0.103(3) 0.057(2) 0.057(2) 0.037(2)
C7 0.136(4) 0.092(3) 0.0416(19) 0.0134(19) 0.024(2) 0.073(3)
C8 0.096(3) 0.157(4) 0.068(2) 0.045(3) 0.057(2) 0.059(3)

loop_
_atom_type_symbol
_atom_type_description
_atom_type_scat_dispersion_real
_atom_type_scat_dispersion_imag
_atom_type_scat_source
C C 0.0033 0.0016 'International Tables Vol C Tables 4.2.6.8 and 6.1.1.4'
H H 0.0000 0.0000 'International Tables Vol C Tables 4.2.6.8 and 6.1.1.4'
Br Br -0.2901 2.4595 'International Tables Vol C Tables 4.2.6.8 and 6.1.1.4'
N N 0.0061 0.0033 'International Tables Vol C Tables 4.2.6.8 and 6.1.1.4'
O O 0.0106 0.0060 'International Tables Vol C Tables 4.2.6.8 and 6.1.1.4'

loop_
_geom_angle_atom_site_label_1
_geom_angle_atom_site_label_2
_geom_angle_atom_site_label_3
_geom_angle
_geom_angle_site_symmetry_1
_geom_angle_site_symmetry_3
_geom_angle_publ_flag
C12 O4 C13 116.4(2) . . ?
C1 N1 C17 118.73(19) . . ?
C15 N1 C1 108.58(18) . . ?
C15 N1 C17 124.3(2) . . ?
C24 N2 C26 123.8(2) . . ?
C24 N2 C25 118.1(2) . . ?
C26 N2 C25 118.1(2) . . ?
C28 N3 C26 125.2(2) . . ?
C28 N3 C27 118.1(3) . . ?
C26 N3 C27 116.8(2) . . ?
O2 C28 N3 121.9(2) . . ?
O2 C28 C1 122.6(2) . . ?
N3 C28 C1 115.2(2) . . ?
N1 C1 C28 112.22(19) . . ?
N1 C1 C24 110.0(2) . . ?
N1 C1 C2 102.91(18) . . ?
C28 C1 C24 114.0(2) . . ?
C28 C1 C2 107.3(2) . . ?
C24 C1 C2 109.74(19) . . ?
C12 C11 C2 126.0(2) . . ?
C15 C11 C12 124.1(2) . . ?
C15 C11 C2 109.1(2) . . ?
C4 C3 C2 122.8(2) . . ?
C4 C3 C10 118.1(2) . . ?
C10 C3 C2 118.8(2) . . ?
O4 C12 C11 111.8(2) . . ?
O5 C12 O4 122.0(2) . . ?
O5 C12 C11 126.2(3) . . ?
C23 C18 C17 121.6(2) . . ?
C23 C18 C19 118.4(3) . . ?
C19 C18 C17 120.0(3) . . ?
N1 C15 C16 120.0(2) . . ?
C11 C15 N1 112.7(2) . . ?
C11 C15 C16 127.2(2) . . ?
N1 C17 C18 114.0(2) . . ?
N1 C17 H17A 110.0(15) . . ?
N1 C17 H17B 105.7(16) . . ?
C18 C17 H17A 111.6(15) . . ?
C18 C17 H17B 111.2(16) . . ?
H17A C17 H17B 104(2) . . ?
O3 C24 N2 122.2(2) . . ?
O3 C24 C1 121.6(2) . . ?
N2 C24 C1 116.2(2) . . ?
C1 C2 H2 107.2 . . ?
C11 C2 C1 100.24(18) . . ?
C11 C2 H2 107.2 . . ?
C3 C2 C1 112.98(19) . . ?
C3 C2 C11 121.1(2) . . ?
C3 C2 H2 107.2 . . ?
Br1 C16 H16A 109.4 . . ?
Br1 C16 H16B 109.4 . . ?
C15 C16 Br1 111.09(18) . . ?
C15 C16 H16A 109.4 . . ?
C15 C16 H16B 109.4 . . ?
H16A C16 H16B 108.0 . . ?
O4 C13 H13A 109.5 . . ?
O4 C13 H13B 109.5 . . ?
O4 C13 C14 110.9(2) . . ?
H13A C13 H13B 108.0 . . ?
C14 C13 H13A 109.5 . . ?
C14 C13 H13B 109.5 . . ?
C18 C23 H23 119.5 . . ?
C22 C23 C18 121.0(3) . . ?
C22 C23 H23 119.5 . . ?
C3 C4 H4 120.0 . . ?
C5 C4 C3 120.0(3) . . ?
C5 C4 H4 120.0 . . ?
N3 C26 N2 117.7(2) . . ?
O1 C26 N2 120.8(3) . . ?
O1 C26 N3 121.3(3) . . ?
C18 C19 H19 120.0 . . ?
C18 C19 C20 119.9(3) . . ?
C20 C19 H19 120.0 . . ?
C3 C10 H10 118.9 . . ?
C3 C10 C9 122.3(3) . . ?
C9 C10 H10 118.9 . . ?
C13 C14 H14A 109.5 . . ?
C13 C14 H14B 109.5 . . ?
C13 C14 H14C 109.5 . . ?
H14A C14 H14B 109.5 . . ?
H14A C14 H14C 109.5 . . ?
H14B C14 H14C 109.5 . . ?
C9 C6 C5 118.5(3) . . ?
C9 C6 C7 121.7(3) . . ?
C5 C6 C7 119.8(4) . . ?
C10 C9 C8 118.5(3) . . ?
C6 C9 C10 119.5(3) . . ?
C6 C9 C8 121.9(3) . . ?
C4 C5 C6 121.5(3) . . ?
C4 C5 H5 119.3 . . ?
C6 C5 H5 119.3 . . ?
C19 C20 H20 119.8 . . ?
C21 C20 C19 120.5(3) . . ?
C21 C20 H20 119.8 . . ?
C20 C21 H21 120.0 . . ?
C20 C21 C22 119.9(3) . . ?
C22 C21 H21 120.0 . . ?
N2 C25 H25A 109.5 . . ?
N2 C25 H25B 109.5 . . ?
N2 C25 H25C 109.5 . . ?
H25A C25 H25B 109.5 . . ?
H25A C25 H25C 109.5 . . ?
H25B C25 H25C 109.5 . . ?
C23 C22 H22 119.9 . . ?
C21 C22 C23 120.2(3) . . ?
C21 C22 H22 119.9 . . ?
N3 C27 H27A 109.5 . . ?
N3 C27 H27B 109.5 . . ?
N3 C27 H27C 109.5 . . ?
H27A C27 H27B 109.5 . . ?
H27A C27 H27C 109.5 . . ?
H27B C27 H27C 109.5 . . ?
C6 C7 H7A 109.5 . . ?
C6 C7 H7B 109.5 . . ?
C6 C7 H7C 109.5 . . ?
H7A C7 H7B 109.5 . . ?
H7A C7 H7C 109.5 . . ?
H7B C7 H7C 109.5 . . ?
C9 C8 H8A 109.5 . . ?
C9 C8 H8B 109.5 . . ?
C9 C8 H8C 109.5 . . ?
H8A C8 H8B 109.5 . . ?
H8A C8 H8C 109.5 . . ?
H8B C8 H8C 109.5 . . ?

loop_
_geom_bond_atom_site_label_1
_geom_bond_atom_site_label_2
_geom_bond_distance
_geom_bond_site_symmetry_2
_geom_bond_publ_flag
Br1 C16 1.936(3) . ?
O4 C12 1.344(3) . ?
O4 C13 1.450(3) . ?
O3 C24 1.206(3) . ?
O2 C28 1.204(3) . ?
O5 C12 1.207(3) . ?
N1 C1 1.457(3) . ?
N1 C15 1.382(3) . ?
N1 C17 1.472(3) . ?
N2 C24 1.377(3) . ?
N2 C26 1.386(4) . ?
N2 C25 1.471(4) . ?
N3 C28 1.376(3) . ?
N3 C26 1.386(4) . ?
N3 C27 1.472(4) . ?
O1 C26 1.210(3) . ?
C28 C1 1.514(3) . ?
C1 C24 1.522(4) . ?
C1 C2 1.597(3) . ?
C11 C12 1.454(3) . ?
C11 C15 1.352(3) . ?
C11 C2 1.515(3) . ?
C3 C2 1.506(3) . ?
C3 C4 1.386(4) . ?
C3 C10 1.386(4) . ?
C18 C17 1.506(4) . ?
C18 C23 1.378(4) . ?
C18 C19 1.388(4) . ?
C15 C16 1.486(3) . ?
C17 H17A 0.90(3) . ?
C17 H17B 0.98(3) . ?
C2 H2 0.9800 . ?
C16 H16A 0.9700 . ?
C16 H16B 0.9700 . ?
C13 H13A 0.9700 . ?
C13 H13B 0.9700 . ?
C13 C14 1.494(4) . ?
C23 H23 0.9300 . ?
C23 C22 1.377(4) . ?
C4 H4 0.9300 . ?
C4 C5 1.384(4) . ?
C19 H19 0.9300 . ?
C19 C20 1.401(4) . ?
C10 H10 0.9300 . ?
C10 C9 1.387(4) . ?
C14 H14A 0.9600 . ?
C14 H14B 0.9600 . ?
C14 H14C 0.9600 . ?
C6 C9 1.378(5) . ?
C6 C5 1.399(5) . ?
C6 C7 1.514(4) . ?
C9 C8 1.517(5) . ?
C5 H5 0.9300 . ?
C20 H20 0.9300 . ?
C20 C21 1.352(5) . ?
C21 H21 0.9300 . ?
C21 C22 1.376(5) . ?
C25 H25A 0.9600 . ?
C25 H25B 0.9600 . ?
C25 H25C 0.9600 . ?
C22 H22 0.9300 . ?
C27 H27A 0.9600 . ?
C27 H27B 0.9600 . ?
C27 H27C 0.9600 . ?
C7 H7A 0.9600 . ?
C7 H7B 0.9600 . ?
C7 H7C 0.9600 . ?
C8 H8A 0.9600 . ?
C8 H8B 0.9600 . ?
C8 H8C 0.9600 . ?

loop_
_geom_torsion_atom_site_label_1
_geom_torsion_atom_site_label_2
_geom_torsion_atom_site_label_3
_geom_torsion_atom_site_label_4
_geom_torsion
_geom_torsion_site_symmetry_1
_geom_torsion_site_symmetry_2
_geom_torsion_site_symmetry_3
_geom_torsion_site_symmetry_4
_geom_torsion_publ_flag
O2 C28 C1 N1 -30.4(3) . . . . ?
O2 C28 C1 C24 -156.4(3) . . . . ?
O2 C28 C1 C2 81.9(3) . . . . ?
N1 C1 C24 O3 25.8(3) . . . . ?
N1 C1 C24 N2 -157.0(2) . . . . ?
N1 C1 C2 C11 -24.2(2) . . . . ?
N1 C1 C2 C3 -154.4(2) . . . . ?
N1 C15 C16 Br1 -90.4(2) . . . . ?
N3 C28 C1 N1 155.2(2) . . . . ?
N3 C28 C1 C24 29.2(3) . . . . ?
N3 C28 C1 C2 -92.5(3) . . . . ?
C28 N3 C26 N2 -9.3(4) . . . . ?
C28 N3 C26 O1 174.5(3) . . . . ?
C28 C1 C24 O3 152.9(2) . . . . ?
C28 C1 C24 N2 -29.9(3) . . . . ?
C28 C1 C2 C11 -142.7(2) . . . . ?
C28 C1 C2 C3 87.0(2) . . . . ?
C1 N1 C15 C11 -12.5(3) . . . . ?
C1 N1 C15 C16 172.2(2) . . . . ?
C1 N1 C17 C18 135.0(2) . . . . ?
C11 C15 C16 Br1 95.0(3) . . . . ?
C3 C4 C5 C6 0.7(4) . . . . ?
C3 C10 C9 C6 1.8(4) . . . . ?
C3 C10 C9 C8 -177.5(3) . . . . ?
C12 O4 C13 C14 -80.8(3) . . . . ?
C12 C11 C15 N1 -175.7(2) . . . . ?
C12 C11 C15 C16 -0.8(4) . . . . ?
C12 C11 C2 C1 -171.3(2) . . . . ?
C12 C11 C2 C3 -46.5(4) . . . . ?
C18 C23 C22 C21 -0.1(5) . . . . ?
C18 C19 C20 C21 -0.8(5) . . . . ?
C15 N1 C1 C28 138.1(2) . . . . ?
C15 N1 C1 C24 -93.8(2) . . . . ?
C15 N1 C1 C2 23.1(2) . . . . ?
C15 N1 C17 C18 -80.6(3) . . . . ?
C15 C11 C12 O4 172.8(2) . . . . ?
C15 C11 C12 O5 -7.0(4) . . . . ?
C15 C11 C2 C1 18.2(2) . . . . ?
C15 C11 C2 C3 143.1(2) . . . . ?
C17 N1 C1 C28 -72.4(3) . . . . ?
C17 N1 C1 C24 55.6(3) . . . . ?
C17 N1 C1 C2 172.5(2) . . . . ?
C17 N1 C15 C11 -159.9(2) . . . . ?
C17 N1 C15 C16 24.8(3) . . . . ?
C17 C18 C23 C22 -179.5(3) . . . . ?
C17 C18 C19 C20 179.9(3) . . . . ?
C24 N2 C26 N3 8.8(4) . . . . ?
C24 N2 C26 O1 -175.0(3) . . . . ?
C24 C1 C2 C11 92.9(2) . . . . ?
C24 C1 C2 C3 -37.3(3) . . . . ?
C2 C1 C24 O3 -86.8(3) . . . . ?
C2 C1 C24 N2 90.5(2) . . . . ?
C2 C11 C12 O4 3.8(3) . . . . ?
C2 C11 C12 O5 -176.0(3) . . . . ?
C2 C11 C15 N1 -5.0(3) . . . . ?
C2 C11 C15 C16 169.9(2) . . . . ?
C2 C3 C4 C5 -173.1(2) . . . . ?
C2 C3 C10 C9 172.0(2) . . . . ?
C13 O4 C12 O5 -9.1(4) . . . . ?
C13 O4 C12 C11 171.1(2) . . . . ?
C23 C18 C17 N1 -55.0(3) . . . . ?
C23 C18 C19 C20 1.2(4) . . . . ?
C4 C3 C2 C1 84.7(3) . . . . ?
C4 C3 C2 C11 -34.0(4) . . . . ?
C4 C3 C10 C9 -2.5(4) . . . . ?
C26 N2 C24 O3 -171.4(2) . . . . ?
C26 N2 C24 C1 11.4(3) . . . . ?
C26 N3 C28 O2 175.0(3) . . . . ?
C26 N3 C28 C1 -10.5(4) . . . . ?
C19 C18 C17 N1 126.3(3) . . . . ?
C19 C18 C23 C22 -0.7(4) . . . . ?
C19 C20 C21 C22 -0.1(5) . . . . ?
C10 C3 C2 C1 -89.5(3) . . . . ?
C10 C3 C2 C11 151.7(2) . . . . ?
C10 C3 C4 C5 1.2(4) . . . . ?
C9 C6 C5 C4 -1.5(4) . . . . ?
C5 C6 C9 C10 0.3(4) . . . . ?
C5 C6 C9 C8 179.5(3) . . . . ?
C20 C21 C22 C23 0.5(5) . . . . ?
C25 N2 C24 O3 11.6(4) . . . . ?
C25 N2 C24 C1 -165.6(2) . . . . ?
C25 N2 C26 N3 -174.3(2) . . . . ?
C25 N2 C26 O1 2.0(4) . . . . ?
C27 N3 C28 O2 -5.3(4) . . . . ?
C27 N3 C28 C1 169.1(2) . . . . ?
C27 N3 C26 N2 171.0(3) . . . . ?
C27 N3 C26 O1 -5.2(4) . . . . ?
C7 C6 C9 C10 -178.3(3) . . . . ?
C7 C6 C9 C8 1.0(5) . . . . ?
C7 C6 C5 C4 177.1(3) . . . . ?
